data_2012402
loop_
_publ_author_name
'Sekine, Akiko'
'Uekusa, Hidehiro'
'Ohashi, Yuji'
'Yoshimura, Kimihiro'
'Yagi, Mikio'
'Higuchi, Jiro'

_publ_section_title
;
 4-Nitro-9,10-dihydrophenanthrene and a polymorphic form of
 4-nitrophenanthrene
;
_journal_issue 12
_journal_name_full 'Acta Crystallographica Section C'
_journal_page_first 1462
_journal_page_last 1464
_journal_paper_doi 10.1107/S0108270101017474
_journal_volume 57
_journal_year 2001
_chemical_formula_iupac 'C14 H9 N O2'
_chemical_formula_moiety 'C14 H9 N O2'
_chemical_formula_sum 'C14 H9 N O2'
_chemical_formula_weight 223.22
_chemical_name_systematic
;
 ?
;
_space_group_IT_number 14
_symmetry_cell_setting monoclinic
_symmetry_space_group_name_Hall '-P 2ybc'
_symmetry_space_group_name_H-M 'P 1 21/c 1'
_atom_sites_solution_hydrogens geom
_atom_sites_solution_primary direct
_atom_sites_solution_secondary difmap
_cell_angle_alpha 90.00
_cell_angle_beta 110.48(5)
_cell_angle_gamma 90.00
_cell_formula_units_Z 8
_cell_length_a 15.934(7)
_cell_length_b 12.471(5)
_cell_length_c 11.436(5)
_cell_measurement_reflns_used 25
_cell_measurement_temperature 296(2)
_cell_measurement_theta_max 60.0
_cell_measurement_theta_min 55.0
_cell_volume 2128.8(17)
_computing_cell_refinement 'MSC/AFC Diffractometer Control Software'
_computing_data_collection
;
MSC/AFC Diffractometer Control Software
(Molecular Structure Corporation, 1993a)
;
_computing_data_reduction
;
TEXSAN (Molecular Structure Corporation, 1993b)'
;
_computing_molecular_graphics 'PLATON (Spek, 1990)'
_computing_structure_refinement 'SHELXL93 (Sheldrick, 1993)'
_computing_structure_solution 'SHELXS86 (Sheldrick, 1990)'
_diffrn_ambient_temperature 296(2)
_diffrn_measured_fraction_theta_full 1.000
_diffrn_measured_fraction_theta_max 1.000
_diffrn_measurement_device 'Riguak AFC-7S'
_diffrn_measurement_method \q-2\q
_diffrn_radiation_monochromator graphite
_diffrn_radiation_source 'fine-focus sealed tube'
_diffrn_radiation_type MoK\a
_diffrn_radiation_wavelength .71073
_diffrn_reflns_av_R_equivalents .0299
_diffrn_reflns_av_sigmaI/netI .0450
_diffrn_reflns_limit_h_max 17
_diffrn_reflns_limit_h_min -18
_diffrn_reflns_limit_k_max 14
_diffrn_reflns_limit_k_min 0
_diffrn_reflns_limit_l_max 13
_diffrn_reflns_limit_l_min 0
_diffrn_reflns_number 3583
_diffrn_reflns_theta_full 24.13
_diffrn_reflns_theta_max 24.13
_diffrn_reflns_theta_min 1.36
_diffrn_standards_decay_% .2
_diffrn_standards_interval_count 150
_diffrn_standards_number 3
_exptl_absorpt_coefficient_mu .094
_exptl_absorpt_correction_T_max .972
_exptl_absorpt_correction_T_min .797
_exptl_absorpt_correction_type '\y scan'
_exptl_absorpt_process_details '(North et al., 1968).'
_exptl_crystal_colour yellow
_exptl_crystal_density_diffrn 1.393
_exptl_crystal_density_meas ?
_exptl_crystal_description prismatic
_exptl_crystal_F_000 928
_exptl_crystal_size_max .4
_exptl_crystal_size_mid .3
_exptl_crystal_size_min .3
_refine_diff_density_max .217
_refine_diff_density_min -.240
_refine_ls_extinction_method none
_refine_ls_goodness_of_fit_all 1.038
_refine_ls_goodness_of_fit_obs 1.117
_refine_ls_hydrogen_treatment constr
_refine_ls_matrix_type full
_refine_ls_number_parameters 307
_refine_ls_number_reflns 3398
_refine_ls_number_restraints 0
_refine_ls_restrained_S_all 1.038
_refine_ls_restrained_S_obs 1.117
_refine_ls_R_factor_all .0976
_refine_ls_R_factor_obs .0539
_refine_ls_shift/esd_max .001
_refine_ls_shift/esd_mean .000
_refine_ls_structure_factor_coef Fsqd
_refine_ls_weighting_details 'w = 1/[s^2^(Fo^2^)+(0.0868P)^2^+0.2279P] where P = (Fo^2^+2Fc^2^)/3'
_refine_ls_weighting_scheme calc
_refine_ls_wR_factor_all .1634
_refine_ls_wR_factor_obs .1395
_reflns_number_observed 2240
_reflns_number_total 3398
_reflns_observed_criterion I>2\s(I)
_cod_data_source_file ta1338.cif
_cod_data_source_block II
_cod_depositor_comments
;
The following automatic conversions were performed:

'_exptl_crystal_density_meas' value 'not measured' was changed to '?'
- the value is perceived as not measured.

Automatic conversion script
Id: cif_fix_values 3008 2015-01-20 13:52:24Z robertas 
;
_cod_original_cell_volume 2129.0(16)
_cod_original_sg_symbol_H-M 'P 21/c'
_cod_database_code 2012402
_cod_database_fobs_code 2012402

loop_
_symmetry_equiv_pos_as_xyz
'x, y, z'
'-x, y+1/2, -z+1/2'
'-x, -y, -z'
'x, -y-1/2, z-1/2'

loop_
_atom_site_aniso_label
_atom_site_aniso_U_11
_atom_site_aniso_U_22
_atom_site_aniso_U_33
_atom_site_aniso_U_12
_atom_site_aniso_U_13
_atom_site_aniso_U_23
N1 .0584(15) .0468(14) .0546(14) -.0048(12) .0124(12) -.0069(12)
O1 .0659(14) .0654(14) .0665(14) .0039(12) .0007(11) .0058(12)
O2 .074(2) .0576(15) .100(2) -.0172(12) .0173(13) .0143(13)
C1 .052(2) .065(2) .066(2) .0067(15) .0286(15) .010(2)
C2 .076(2) .062(2) .068(2) .016(2) .038(2) .002(2)
C3 .074(2) .049(2) .054(2) .0055(15) .0216(15) -.0040(13)
C4 .054(2) .0433(15) .0440(14) .0008(12) .0183(12) .0017(12)
C4a .0440(14) .0396(14) .0413(13) -.0016(11) .0147(11) .0040(11)
C4b .0476(15) .0399(14) .0377(13) .0002(11) .0131(11) .0035(11)
C5 .047(2) .049(2) .052(2) -.0009(13) .0175(13) .0006(13)
C6 .051(2) .071(2) .058(2) .0119(15) .0210(14) .005(2)
C7 .069(2) .064(2) .053(2) .022(2) .0207(15) .0009(15)
C8 .079(2) .044(2) .047(2) .0067(15) .0167(14) -.0028(13)
C8a .057(2) .0426(15) .0365(13) -.0007(13) .0122(12) .0038(11)
C9 .061(2) .050(2) .053(2) -.0164(15) .0144(14) -.0005(13)
C10 .044(2) .063(2) .058(2) -.0081(14) .0159(13) .0047(15)
C10a .0469(15) .052(2) .0451(14) .0013(13) .0172(12) .0093(13)
N11 .061(2) .0495(15) .089(2) .0058(14) .0363(15) -.0079(14)
O11 .081(2) .067(2) .143(3) .0188(14) .018(2) .029(2)
O12 .070(2) .082(2) .126(2) -.0068(13) .060(2) -.009(2)
C11 .061(2) .074(2) .050(2) -.010(2) .0180(15) .003(2)
C12 .083(2) .069(2) .061(2) -.020(2) .032(2) -.017(2)
C13 .080(2) .050(2) .070(2) -.006(2) .040(2) -.010(2)
C14 .055(2) .045(2) .055(2) -.0003(13) .0291(13) .0023(13)
C14a .0487(15) .0406(14) .0477(14) -.0005(12) .0257(12) .0062(12)
C15 .049(2) .056(2) .057(2) .0036(13) .0227(13) .0009(14)
C16 .052(2) .076(2) .057(2) -.010(2) .0206(14) -.010(2)
C17 .075(2) .063(2) .060(2) -.018(2) .032(2) -.013(2)
C18 .077(2) .042(2) .063(2) -.0006(14) .040(2) .0003(14)
C18a .056(2) .0423(15) .052(2) .0015(12) .0314(13) .0036(12)
C14b .0416(14) .0443(15) .0464(14) .0019(11) .0222(11) .0063(12)
C19 .053(2) .051(2) .064(2) .0134(14) .0313(14) .0138(14)
C20 .043(2) .061(2) .059(2) .0070(14) .0184(13) .0161(15)
C20a .048(2) .051(2) .0471(15) -.0034(13) .0213(12) .0069(13)

loop_
_atom_site_label
_atom_site_fract_x
_atom_site_fract_y
_atom_site_fract_z
_atom_site_U_iso_or_equiv
_atom_site_thermal_displace_type
_atom_site_calc_flag
_atom_site_refinement_flags
_atom_site_occupancy
_atom_site_disorder_group
_atom_site_type_symbol
N1 .6026(2) .3115(2) 1.0396(2) .0552(6) Uani d . 1 . N
O1 .65477(15) .2549(2) 1.1180(2) .0719(7) Uani d . 1 . O
O2 .6251(2) .3922(2) .9962(2) .0805(7) Uani d . 1 . O
C1 .3289(2) .2457(3) .9488(3) .0589(8) Uani d . 1 . C
H1 .2685 .2322 .9328 .071 Uiso calc R 1 . H
C2 .3664(2) .3368(3) 1.0105(3) .0652(9) Uani d . 1 . C
H2 .3316 .3854 1.0352 .078 Uiso calc R 1 . H
C3 .4567(2) .3571(3) 1.0365(3) .0596(8) Uani d . 1 . C
H3 .4830 .4184 1.0804 .072 Uiso calc R 1 . H
C4 .5067(2) .2858(2) .9970(2) .0467(6) Uani d . 1 . C
C4a .4712(2) .1907(2) .9282(2) .0417(6) Uani d . 1 . C
C4b .5204(2) .1149(2) .8791(2) .0422(6) Uani d . 1 . C
C5 .6061(2) .1335(2) .8722(2) .0494(7) Uani d . 1 . C
H5 .6341 .1990 .8989 .059 Uiso calc R 1 . H
C6 .6487(2) .0574(3) .8270(3) .0592(8) Uani d . 1 . C
H6 .7048 .0721 .8227 .071 Uiso calc R 1 . H
C7 .6090(2) -.0417(3) .7875(3) .0619(8) Uani d . 1 . C
H7 .6394 -.0942 .7604 .074 Uiso calc R 1 . H
C8 .5256(2) -.0614(2) .7887(3) .0583(8) Uani d . 1 . C
H8 .4991 -.1277 .7614 .070 Uiso calc R 1 . H
C8a .4779(2) .0159(2) .8303(2) .0464(6) Uani d . 1 . C
C9 .3874(2) -.0020(2) .8184(3) .0562(7) Uani d . 1 . C
H9 .3604 -.0669 .7863 .067 Uiso calc R 1 . H
C10 .3398(2) .0726(2) .8523(3) .0557(7) Uani d . 1 . C
H10 .2797 .0601 .8391 .067 Uiso calc R 1 . H
C10a .3801(2) .1710(2) .9086(2) .0477(7) Uani d . 1 . C
N11 .8639(2) .3028(2) .9130(3) .0639(7) Uani d . 1 . N
O11 .8352(2) .3760(2) .8385(3) .1024(10) Uani d . 1 . O
O12 .8162(2) .2440(2) .9473(3) .0859(8) Uani d . 1 . O
C11 1.1404(2) .2669(3) 1.0986(3) .0620(8) Uani d . 1 . C
H11 1.2011 .2598 1.1446 .074 Uiso calc R 1 . H
C12 1.0952(2) .3554(3) 1.1156(3) .0694(9) Uani d . 1 . C
H12 1.1254 .4091 1.1708 .083 Uiso calc R 1 . H
C13 1.0047(2) .3643(2) 1.0506(3) .0630(8) Uani d . 1 . C
H13 .9731 .4230 1.0637 .076 Uiso calc R 1 . H
C14 .9615(2) .2871(2) .9669(3) .0493(7) Uani d . 1 . C
C14a 1.0042(2) .1953(2) .9402(2) .0433(6) Uani d . 1 . C
C14b .9618(2) .1122(2) .8481(2) .0423(6) Uani d . 1 . C
C15 .8750(2) .1185(2) .7578(3) .0529(7) Uani d . 1 . C
H15 .8420 .1811 .7516 .064 Uiso calc R 1 . H
C16 .8379(2) .0348(3) .6789(3) .0617(8) Uani d . 1 . C
H16 .7804 .0413 .6203 .074 Uiso calc R 1 . H
C17 .8856(2) -.0598(3) .6857(3) .0637(8) Uani d . 1 . C
H17 .8592 -.1178 .6351 .076 Uiso calc R 1 . H
C18 .9710(2) -.0669(2) .7668(3) .0565(8) Uani d . 1 . C
H18 1.0034 -.1293 .7691 .068 Uiso calc R 1 . H
C18a 1.0118(2) .0184(2) .8480(2) .0466(6) Uani d . 1 . C
C19 1.1037(2) .0108(2) .9271(3) .0531(7) Uani d . 1 . C
H19 1.1357 -.0514 .9265 .064 Uiso calc R 1 . H
C20 1.1441(2) .0922(2) 1.0019(3) .0543(7) Uani d . 1 . C
H20 1.2049 .0872 1.0484 .065 Uiso calc R 1 . H
C20a 1.0963(2) .1861(2) 1.0122(2) .0475(7) Uani d . 1 . C

loop_
_atom_type_symbol
_atom_type_description
_atom_type_scat_dispersion_real
_atom_type_scat_dispersion_imag
_atom_type_scat_source
C C .0033 .0016 'International Tables Vol C Tables 4.2.6.8 and 6.1.1.4'
H H .0000 .0000 'International Tables Vol C Tables 4.2.6.8 and 6.1.1.4'
N N .0061 .0033 'International Tables Vol C Tables 4.2.6.8 and 6.1.1.4'
O O .0106 .0060 'International Tables Vol C Tables 4.2.6.8 and 6.1.1.4'

loop_
_geom_angle_atom_site_label_1
_geom_angle_atom_site_label_2
_geom_angle_atom_site_label_3
_geom_angle
_geom_angle_publ_flag
O1 N1 O2 123.6(3) y
O1 N1 C4 118.9(2) y
O2 N1 C4 117.4(2) y
C3 C4 C4a 123.9(3) y
C3 C4 N1 114.1(3) y
C4a C4 N1 121.9(2) y
C4 C3 C2 119.3(3) ?
C1 C2 C3 119.9(3) ?
C2 C1 C10a 121.2(3) ?
C4a C10a C1 120.8(3) ?
C4a C10a C10 119.8(3) ?
C1 C10a C10 119.4(3) ?
C9 C10 C10a 121.1(3) ?
C10 C9 C8a 121.5(3) ?
C8 C8a C9 120.6(3) ?
C8 C8a C4b 119.2(3) ?
C9 C8a C4b 120.1(3) ?
C7 C8 C8a 121.6(3) ?
C8 C7 C6 119.7(3) ?
C5 C6 C7 120.6(3) ?
C6 C5 C4b 121.6(3) ?
C5 C4b C8a 117.1(2) ?
C5 C4b C4a 125.0(2) ?
C8a C4b C4a 117.8(2) ?
C10a C4a C4 114.8(2) ?
C10a C4a C4b 119.1(2) ?
C4 C4a C4b 126.1(2) ?
O12 N11 O11 123.4(3) y
O12 N11 C14 118.2(3) y
O11 N11 C14 118.3(3) y
C13 C14 C14a 124.0(3) y
C13 C14 N11 113.6(3) y
C14a C14 N11 122.3(2) y
C14 C13 C12 119.9(3) ?
C11 C12 C13 119.5(3) ?
C12 C11 C20a 121.1(3) ?
C11 C20a C14a 120.7(3) ?
C11 C20a C20 119.7(3) ?
C14a C20a C20 119.6(3) ?
C19 C20 C20a 121.7(3) ?
C20 C19 C18a 120.8(3) ?
C18 C18a C14b 119.5(3) ?
C18 C18a C19 120.0(3) ?
C14b C18a C19 120.4(3) ?
C17 C18 C18a 121.5(3) ?
C18 C17 C16 119.5(3) ?
C15 C16 C17 120.5(3) ?
C16 C15 C14b 121.7(3) ?
C15 C14b C18a 117.0(2) ?
C15 C14b C14a 125.1(2) ?
C18a C14b C14a 117.8(2) ?
C20a C14a C14 114.7(3) ?
C20a C14a C14b 119.1(2) ?
C14 C14a C14b 126.2(2) ?
C14 C13 H13 120.04 ?
C11 C12 H12 120.26 ?
C20a C20 H20 119.22 ?
C18a C19 H19 119.58 ?
C18 C17 H17 120.16 ?
C15 C16 H16 119.80 ?
C4 C3 H3 120.45 ?
C1 C2 H2 120.11 ?
C10a C10 H10 119.49 ?
C8a C9 H9 119.31 ?
C8 C7 H7 120.16 ?
C5 C6 H6 119.72 ?
C12 C13 H13 120.04 ?
C12 C11 H11 119.44 ?
C19 C20 H20 119.11 ?
C18a C18 H18 119.27 ?
C16 C17 H17 120.38 ?
C16 C15 H15 119.13 ?
C2 C3 H3 120.23 ?
C2 C1 H1 119.32 ?
C9 C10 H10 119.47 ?
C8a C8 H8 119.06 ?
C6 C7 H7 120.24 ?
C6 C5 H5 119.26 ?
C13 C12 H12 120.25 ?
C20a C11 H11 119.46 ?
C20 C19 H19 119.68 ?
C17 C18 H18 119.28 ?
C17 C16 H16 119.70 ?
C14b C15 H15 119.11 ?
C3 C2 H2 120.02 ?
C10a C1 H1 119.40 ?
C10 C9 H9 119.20 ?
C7 C8 H8 119.24 ?
C7 C6 H6 119.63 ?
C4b C5 H5 119.18 ?

loop_
_geom_bond_atom_site_label_1
_geom_bond_atom_site_label_2
_geom_bond_site_symmetry_2
_geom_bond_distance
_geom_bond_publ_flag
N1 O1 . 1.213(3) y
N1 O2 . 1.230(3) y
N1 C4 . 1.468(4) y
C4 C3 . 1.371(4) y
C4 C4a . 1.427(4) y
C3 C2 . 1.386(4) ?
C2 C1 . 1.360(4) ?
C1 C10a . 1.418(4) ?
C10a C4a . 1.411(4) ?
C10a C10 . 1.430(4) ?
C10 C9 . 1.339(4) ?
C9 C8a . 1.419(4) ?
C8a C8 . 1.409(4) ?
C8a C4b . 1.424(4) ?
C8 C7 . 1.357(4) ?
C7 C6 . 1.390(4) ?
C6 C5 . 1.370(4) ?
C5 C4b . 1.414(4) ?
C4a C4b . 1.460(4) y
N11 O11 . 1.223(4) y
N11 O12 . 1.217(3) y
N11 C14 . 1.471(4) y
C14 C13 . 1.363(4) y
C14 C14a . 1.418(4) y
C13 C12 . 1.376(5) ?
C12 C11 . 1.369(5) ?
C11 C20a . 1.413(4) ?
C20a C14a . 1.414(4) ?
C20a C20 . 1.424(4) ?
C20 C19 . 1.339(4) ?
C19 C18a . 1.429(4) ?
C18a C18 . 1.412(4) ?
C18a C14b . 1.416(4) ?
C18 C17 . 1.355(4) ?
C17 C16 . 1.391(4) ?
C16 C15 . 1.372(4) ?
C15 C14b . 1.409(4) ?
C14b C14a . 1.464(4) y
C13 H13 . .93 ?
C12 H12 . .93 ?
C11 H11 . .93 ?
C20 H20 . .93 ?
C19 H19 . .93 ?
C18 H18 . .93 ?
C17 H17 . .93 ?
C16 H16 . .93 ?
C15 H15 . .93 ?
C3 H3 . .93 ?
C2 H2 . .93 ?
C1 H1 . .93 ?
C10 H10 . .93 ?
C9 H9 . .93 ?
C8 H8 . .93 ?
C7 H7 . .93 ?
C6 H6 . .93 ?
C5 H5 . .93 ?

loop_
_cod_related_entry_id
_cod_related_entry_database
_cod_related_entry_code
1 ChemSpider 139042
